data_4060021
loop_
_publ_author_name
'Yurij Mozharivskyj'
'Alexandra O. Pecharsky'
'Vitalij K. Pecharsky'
'Gordon J. Miller'

_publ_section_title
;
On the High-Temperature Phase Transition of Gd5Si2Ge2
;
_journal_name_full 'Journal of the American Chemical Society'
_journal_page_first 317
_journal_page_last 324
_journal_paper_doi 10.1021/ja048679k
_journal_volume 127
_journal_year 2005
_chemical_formula_sum 'Gd5 Ge1.99 Si2.02'
_chemical_formula_weight 986.94
_space_group_IT_number 14
_space_group_name_Hall '-P 2ac'
_space_group_name_H-M_alt 'P 1 1 21/a'
_symmetry_cell_setting monoclinic
_symmetry_space_group_name_Hall '-P 2ac'
_symmetry_space_group_name_H-M 'P 1 1 21/a'
_atom_sites_solution_hydrogens geom
_atom_sites_solution_primary direct
_atom_sites_solution_secondary difmap
_cell_angle_alpha 90.00
_cell_angle_beta 90.00
_cell_angle_gamma 93.223(2)
_cell_formula_units_Z 4
_cell_length_a 7.5856(9)
_cell_length_b 14.8100(16)
_cell_length_c 7.7855(9)
_cell_measurement_temperature 293(2)
_cell_measurement_theta_max 28.25
_cell_measurement_theta_min 1.38
_cell_volume 873.26(17)
_diffrn_ambient_temperature 293(2)
_diffrn_detector_area_resol_mean ?
_diffrn_measurement_device_type 'SMART APEX'
_diffrn_measurement_method ?
_diffrn_radiation_monochromator graphite
_diffrn_radiation_source 'fine-focus sealed tube'
_diffrn_radiation_type MoK\a
_diffrn_radiation_wavelength 0.71073
_diffrn_reflns_av_R_equivalents 0.0000
_diffrn_reflns_av_sigmaI/netI 0.0457
_diffrn_reflns_limit_h_max 10
_diffrn_reflns_limit_h_min -10
_diffrn_reflns_limit_k_max 19
_diffrn_reflns_limit_k_min 0
_diffrn_reflns_limit_l_max 0
_diffrn_reflns_limit_l_min -10
_diffrn_reflns_number 3685
_diffrn_reflns_theta_max 28.25
_diffrn_reflns_theta_min 1.38
_diffrn_standards_decay_% ?
_diffrn_standards_interval_count ?
_diffrn_standards_interval_time ?
_diffrn_standards_number ?
_exptl_absorpt_coefficient_mu 44.328
_exptl_absorpt_correction_T_max ?
_exptl_absorpt_correction_T_min ?
_exptl_absorpt_correction_type empirical
_exptl_absorpt_process_details SADABS
_exptl_crystal_colour silver-like
_exptl_crystal_density_diffrn 7.507
_exptl_crystal_density_meas ?
_exptl_crystal_density_method 'not measured'
_exptl_crystal_description Plate
_exptl_crystal_F_000 1647
_exptl_crystal_size_max 0.065
_exptl_crystal_size_mid 0.045
_exptl_crystal_size_min 0.035
_refine_ls_extinction_coef 0.00001(2)
_refine_ls_extinction_expression Fc^*^=kFc[1+0.001xFc^2^\l^3^/sin(2\q)]^-1/4^
_refine_ls_extinction_method SHELXL
_refine_ls_goodness_of_fit_ref 0.967
_refine_ls_hydrogen_treatment mixed
_refine_ls_matrix_type full
_refine_ls_number_parameters 88
_refine_ls_number_reflns 3685
_refine_ls_number_restraints 0
_refine_ls_restrained_S_all 0.967
_refine_ls_R_factor_all 0.0493
_refine_ls_R_factor_gt 0.0311
_refine_ls_shift/su_max 0.001
_refine_ls_shift/su_mean 0.000
_refine_ls_structure_factor_coef Fsqd
_refine_ls_weighting_details 'calc w=1/[\s^2^(Fo^2^)+(0.0202P)^2^+0.0000P] where P=(Fo^2^+2Fc^2^)/3'
_refine_ls_weighting_scheme calc
_refine_ls_wR_factor_gt 0.0545
_refine_ls_wR_factor_ref 0.0578
_reflns_number_gt 2737
_reflns_number_total 3685
_reflns_threshold_expression >2sigma(I)
_cod_depositor_comments
;
The following automatic conversions were performed:
'_symmetry_cell_setting' value 'Monoclinic' changed to 'monoclinic'
according to '/home/saulius/struct/CIF-dictionaries/cif_core.dic'
dictionary named 'cif_core.dic' version 2.4.1 from 2010-06-29.

Automatic conversion script
Id: cif_fix_enum 1527 2010-12-29 10:47:43Z saulius 
;
_cod_original_sg_symbol_H-M 'P 1 1 21/a '
_cod_database_code 4060021

loop_
_symmetry_equiv_pos_as_xyz
'x, y, z'
'-x+1/2, -y, z+1/2'
'-x, -y, -z'
'x-1/2, y, -z-1/2'

loop_
_atom_site_label
_atom_site_type_symbol
_atom_site_fract_x
_atom_site_fract_y
_atom_site_fract_z
_atom_site_U_iso_or_equiv
_atom_site_adp_type
_atom_site_occupancy
_atom_site_symmetry_multiplicity
_atom_site_calc_flag
_atom_site_refinement_flags
_atom_site_disorder_assembly
_atom_site_disorder_group
Gd1A Gd -0.00503(6) 0.59848(3) 0.18078(5) 0.00932(10) Uani 1 1 d . . .
Gd1B Gd 0.01746(5) 0.90105(3) 0.18227(5) 0.00959(10) Uani 1 1 d . . .
Gd2A Gd 0.32989(5) 0.12200(3) 0.17757(5) 0.00787(10) Uani 1 1 d . . .
Gd2B Gd 0.35647(5) 0.38125(3) 0.16325(5) 0.00842(10) Uani 1 1 d . . .
Gd3 Gd 0.17517(6) 0.25350(3) 0.50564(5) 0.00824(10) Uani 1 1 d . . .
Ge1A Ge 0.15434(16) 0.04086(9) 0.47061(15) 0.0100(4) Uani 0.572(5) 1 d P . .
Si1A Si 0.15434(16) 0.04086(9) 0.47061(15) 0.0100(4) Uani 0.428(5) 1 d P . .
Ge1B Ge 0.20650(16) 0.45770(9) 0.46407(15) 0.0095(4) Uani 0.568(5) 1 d P . .
Si1B Si 0.20650(16) 0.45770(9) 0.46407(15) 0.0095(4) Uani 0.432(5) 1 d P . .
Ge2 Ge 0.04703(18) 0.24841(10) 0.10812(18) 0.0098(5) Uani 0.401(5) 1 d P . .
Si2 Si 0.04703(18) 0.24841(10) 0.10812(18) 0.0098(5) Uani 0.599(5) 1 d P . .
Ge3 Ge 0.29085(17) 0.24808(9) 0.86890(16) 0.0077(4) Uani 0.442(5) 1 d P . .
Si3 Si 0.29085(17) 0.24808(9) 0.86890(16) 0.0077(4) Uani 0.558(5) 1 d P . .

loop_
_atom_site_aniso_label
_atom_site_aniso_U_11
_atom_site_aniso_U_22
_atom_site_aniso_U_33
_atom_site_aniso_U_23
_atom_site_aniso_U_13
_atom_site_aniso_U_12
Gd1A 0.0099(2) 0.0090(2) 0.0089(2) -0.00038(18) 0.00115(17) -0.00041(16)
Gd1B 0.0105(2) 0.0098(2) 0.0083(2) -0.00121(18) 0.00136(16) -0.00094(17)
Gd2A 0.0093(2) 0.0067(2) 0.0078(2) -0.00028(17) 0.00118(16) 0.00120(16)
Gd2B 0.0103(2) 0.0072(2) 0.0077(2) -0.00057(17) 0.00065(16) 0.00035(16)
Gd3 0.0085(2) 0.0082(2) 0.0080(2) -0.00022(18) 0.00020(16) 0.00037(16)
Ge1A 0.0119(7) 0.0097(7) 0.0082(7) 0.0026(5) -0.0006(5) -0.0014(5)
Si1A 0.0119(7) 0.0097(7) 0.0082(7) 0.0026(5) -0.0006(5) -0.0014(5)
Ge1B 0.0108(7) 0.0090(7) 0.0087(7) -0.0018(5) 0.0007(5) 0.0011(5)
Si1B 0.0108(7) 0.0090(7) 0.0087(7) -0.0018(5) 0.0007(5) 0.0011(5)
Ge2 0.0088(8) 0.0098(8) 0.0109(8) 0.0007(6) -0.0006(5) 0.0013(6)
Si2 0.0088(8) 0.0098(8) 0.0109(8) 0.0007(6) -0.0006(5) 0.0013(6)
Ge3 0.0089(8) 0.0072(8) 0.0069(7) 0.0000(6) -0.0008(5) 0.0005(6)
Si3 0.0089(8) 0.0072(8) 0.0069(7) 0.0000(6) -0.0008(5) 0.0005(6)
